data_4025435
loop_
_publ_author_name
'Gopal Sirasani'
'Tapas Paul'
'William Dougherty'
'Scott Kassel'
'Rodrigo B. Andrade'

_publ_section_title
;
 Concise Total Syntheses of (\+-)-Strychnine and (\+-)-Akuammicine
;
_journal_name_full 'Journal of Organic Chemistry'
_journal_page_first 3529
_journal_page_last 3532
_journal_paper_doi 10.1021/jo100516g
_journal_volume 75
_journal_year 2010
_chemical_formula_sum 'C21 H25 Cl3 N2 O2'
_chemical_formula_weight 443.78
_chemical_name_systematic
; 
 ? 
;
_space_group_IT_number 2
_symmetry_cell_setting triclinic
_symmetry_space_group_name_Hall '-P 1'
_symmetry_space_group_name_H-M 'P -1'
_atom_sites_solution_hydrogens geom
_atom_sites_solution_primary direct
_atom_sites_solution_secondary difmap
_audit_creation_method SHELXL-97
_cell_angle_alpha 88.025(4)
_cell_angle_beta 78.525(4)
_cell_angle_gamma 62.262(3)
_cell_formula_units_Z 2
_cell_length_a 10.1157(19)
_cell_length_b 10.700(2)
_cell_length_c 11.006(2)
_cell_measurement_reflns_used 5803
_cell_measurement_temperature 100(2)
_cell_measurement_theta_max 33.23
_cell_measurement_theta_min 2.68
_cell_volume 1031.0(3)
_computing_cell_refinement 'Bruker SAINT'
_computing_data_collection 'Bruker APEX2'
_computing_data_reduction 'Bruker SAINT'
_computing_molecular_graphics 'Bruker SHELXTL'
_computing_publication_material 'Bruker SHELXTL'
_computing_structure_refinement 'SHELXL-97 (Sheldrick, 2008)'
_computing_structure_solution 'SHELXS-97 (Sheldrick, 2008)'
_diffrn_ambient_temperature 100(2)
_diffrn_measured_fraction_theta_full 0.998
_diffrn_measured_fraction_theta_max 0.978
_diffrn_measurement_device_type 'Bruker APEX-II CCD'
_diffrn_measurement_method '\f and \w scans'
_diffrn_radiation_monochromator graphite
_diffrn_radiation_source 'fine-focus sealed tube'
_diffrn_radiation_type MoK\a
_diffrn_radiation_wavelength 0.71073
_diffrn_reflns_av_R_equivalents 0.0368
_diffrn_reflns_av_sigmaI/netI 0.0620
_diffrn_reflns_limit_h_max 15
_diffrn_reflns_limit_h_min -15
_diffrn_reflns_limit_k_max 11
_diffrn_reflns_limit_k_min -16
_diffrn_reflns_limit_l_max 17
_diffrn_reflns_limit_l_min -16
_diffrn_reflns_number 17124
_diffrn_reflns_theta_full 25.00
_diffrn_reflns_theta_max 33.36
_diffrn_reflns_theta_min 2.16
_exptl_absorpt_coefficient_mu 0.465
_exptl_absorpt_correction_T_max 0.9421
_exptl_absorpt_correction_T_min 0.9294
_exptl_absorpt_correction_type multi-scan
_exptl_absorpt_process_details SADABS
_exptl_crystal_colour colourless
_exptl_crystal_density_diffrn 1.430
_exptl_crystal_density_method 'not measured'
_exptl_crystal_description block
_exptl_crystal_F_000 464
_exptl_crystal_size_max 0.16
_exptl_crystal_size_mid 0.13
_exptl_crystal_size_min 0.13
_refine_diff_density_max 1.059
_refine_diff_density_min -0.880
_refine_diff_density_rms 0.091
_refine_ls_extinction_method none
_refine_ls_goodness_of_fit_ref 1.040
_refine_ls_hydrogen_treatment mixed
_refine_ls_matrix_type full
_refine_ls_number_parameters 270
_refine_ls_number_reflns 7832
_refine_ls_number_restraints 7
_refine_ls_restrained_S_all 1.060
_refine_ls_R_factor_all 0.1035
_refine_ls_R_factor_gt 0.0625
_refine_ls_shift/su_max 0.001
_refine_ls_shift/su_mean 0.000
_refine_ls_structure_factor_coef Fsqd
_refine_ls_weighting_details 'calc w=1/[\s^2^(Fo^2^)+(0.0768P)^2^+0.7847P] where P=(Fo^2^+2Fc^2^)/3'
_refine_ls_weighting_scheme calc
_refine_ls_wR_factor_gt 0.1565
_refine_ls_wR_factor_ref 0.1788
_reflns_number_gt 5079
_reflns_number_total 7832
_reflns_threshold_expression >2sigma(I)
_cod_data_source_file jo100516g_si_002.cif
_cod_data_source_block andr001
_cod_depositor_comments
;
The following automatic conversions were performed:

'_symmetry_cell_setting' value 'Triclinic' changed to 'triclinic'
according to the built-in table from CIF Core dictionary named
'cif_core.dic' version 2.4.1 from 2010-06-29.

Automatic conversion script
Id: cif_fix_values 1646 2011-03-28 12:23:43Z adriana 
;
_cod_original_cell_volume 1030.9(3)
_cod_database_code 4025435

loop_
_symmetry_equiv_pos_as_xyz
'x, y, z'
'-x, -y, -z'

loop_
_atom_site_label
_atom_site_type_symbol
_atom_site_fract_x
_atom_site_fract_y
_atom_site_fract_z
_atom_site_U_iso_or_equiv
_atom_site_adp_type
_atom_site_occupancy
_atom_site_symmetry_multiplicity
_atom_site_calc_flag
_atom_site_refinement_flags
_atom_site_disorder_assembly
_atom_site_disorder_group
Cl1 Cl 0.97038(6) 0.07995(6) 0.24910(5) 0.02915(15) Uani 1 1 d . . .
C21 C 0.0837(4) 0.1711(3) 0.9532(3) 0.0452(7) Uani 0.540(5) 1 d PD A 1
H21A H 0.0365 0.1220 1.0095 0.054 Uiso 0.540(5) 1 calc PR A 1
H21B H 0.0646 0.1634 0.8697 0.054 Uiso 0.540(5) 1 calc PR A 1
Cl2 Cl -0.0095(19) 0.3486(11) 1.004(3) 0.0483(17) Uani 0.540(5) 1 d PD A 1
Cl3 Cl 0.2698(3) 0.0854(3) 0.9450(4) 0.0544(6) Uani 0.540(5) 1 d PD A 1
C21' C 0.0837(4) 0.1711(3) 0.9532(3) 0.0452(7) Uani 0.460(5) 1 d PD A 2
H21C H 0.0959 0.1525 0.8631 0.054 Uiso 0.460(5) 1 calc PR A 2
H21D H 0.0236 0.1272 1.0000 0.054 Uiso 0.460(5) 1 calc PR A 2
Cl2' Cl -0.004(2) 0.3530(13) 0.993(3) 0.0483(17) Uani 0.460(5) 1 d PD A 2
Cl3' Cl 0.2760(4) 0.1011(4) 0.9980(4) 0.0544(6) Uani 0.460(5) 1 d PD A 2
N1 N 0.3327(2) 0.57122(19) 0.73954(16) 0.0183(3) Uani 1 1 d . . .
H1A H 0.248(3) 0.616(3) 0.739(3) 0.026(7) Uiso 1 1 d . . .
N2 N 0.7825(2) 0.13908(19) 0.63467(16) 0.0183(3) Uani 1 1 d . . .
H2A H 0.855(4) 0.081(3) 0.667(3) 0.033(8) Uiso 1 1 d . . .
O1 O 0.13522(19) 0.3192(2) 0.65110(17) 0.0300(4) Uani 1 1 d . . .
O2 O 0.11492(17) 0.53763(18) 0.66603(15) 0.0248(3) Uani 1 1 d . . .
C1 C 0.4065(2) 0.4311(2) 0.69898(18) 0.0163(3) Uani 1 1 d . . .
C2 C 0.6495(2) 0.2186(2) 0.74230(18) 0.0174(4) Uani 1 1 d . . .
H2B H 0.6888 0.2129 0.8199 0.021 Uiso 1 1 calc R . .
C3 C 0.8240(2) 0.2477(2) 0.5753(2) 0.0205(4) Uani 1 1 d . . .
H3A H 0.8828 0.2155 0.4890 0.025 Uiso 1 1 calc R . .
H3B H 0.8843 0.2695 0.6235 0.025 Uiso 1 1 calc R . .
C4 C 0.6696(2) 0.3747(2) 0.57768(18) 0.0179(4) Uani 1 1 d . . .
H4A H 0.6237 0.3645 0.5097 0.021 Uiso 1 1 calc R . .
H4B H 0.6784 0.4631 0.5698 0.021 Uiso 1 1 calc R . .
C5 C 0.5728(2) 0.3745(2) 0.70752(18) 0.0158(3) Uani 1 1 d . . .
C6 C 0.5627(2) 0.4842(2) 0.79650(18) 0.0175(4) Uani 1 1 d . . .
C7 C 0.6691(2) 0.4871(2) 0.85681(19) 0.0209(4) Uani 1 1 d . . .
H7A H 0.7662 0.4066 0.8514 0.025 Uiso 1 1 calc R . .
C8 C 0.6308(3) 0.6103(2) 0.9256(2) 0.0230(4) Uani 1 1 d . . .
H8A H 0.7017 0.6139 0.9687 0.028 Uiso 1 1 calc R . .
C9 C 0.4897(3) 0.7277(2) 0.9314(2) 0.0229(4) Uani 1 1 d . . .
H9A H 0.4669 0.8118 0.9767 0.027 Uiso 1 1 calc R . .
C10 C 0.3800(2) 0.7262(2) 0.87287(19) 0.0204(4) Uani 1 1 d . . .
H10A H 0.2826 0.8065 0.8787 0.024 Uiso 1 1 calc R . .
C11 C 0.4199(2) 0.6023(2) 0.80580(18) 0.0173(4) Uani 1 1 d . . .
C12 C 0.5422(2) 0.1534(2) 0.76021(19) 0.0194(4) Uani 1 1 d . . .
H12A H 0.4655 0.1932 0.8387 0.023 Uiso 1 1 calc R . .
H12B H 0.6004 0.0497 0.7645 0.023 Uiso 1 1 calc R . .
C13 C 0.4623(2) 0.1873(2) 0.64910(18) 0.0179(4) Uani 1 1 d . . .
H13A H 0.4007 0.1357 0.6549 0.021 Uiso 1 1 calc R . .
C14 C 0.1936(2) 0.3947(2) 0.65887(19) 0.0214(4) Uani 1 1 d . . .
C15 C 0.3541(2) 0.3459(2) 0.66167(18) 0.0175(4) Uani 1 1 d . . .
C16 C 0.4053(2) 0.2027(2) 0.3830(2) 0.0211(4) Uani 1 1 d . . .
H16A H 0.4101 0.1465 0.3123 0.032 Uiso 1 1 calc R . .
H16B H 0.3736 0.3007 0.3609 0.032 Uiso 1 1 calc R . .
H16C H 0.3312 0.2009 0.4545 0.032 Uiso 1 1 calc R . .
C17 C 0.5589(2) 0.1422(2) 0.41525(19) 0.0198(4) Uani 1 1 d . . .
H17A H 0.6452 0.1069 0.3484 0.024 Uiso 1 1 calc R . .
C18 C 0.5850(2) 0.1334(2) 0.52980(19) 0.0180(4) Uani 1 1 d . . .
C19 C 0.7476(2) 0.0588(2) 0.5465(2) 0.0206(4) Uani 1 1 d . . .
H19A H 0.8166 0.0433 0.4645 0.025 Uiso 1 1 calc R . .
H19B H 0.7693 -0.0351 0.5780 0.025 Uiso 1 1 calc R . .
C20 C -0.0470(3) 0.5991(3) 0.6736(3) 0.0339(6) Uani 1 1 d . . .
H20A H -0.0949 0.7007 0.6968 0.051 Uiso 1 1 calc R . .
H20B H -0.0901 0.5535 0.7363 0.051 Uiso 1 1 calc R . .
H20C H -0.0664 0.5851 0.5926 0.051 Uiso 1 1 calc R . .

loop_
_atom_site_aniso_label
_atom_site_aniso_U_11
_atom_site_aniso_U_22
_atom_site_aniso_U_33
_atom_site_aniso_U_23
_atom_site_aniso_U_13
_atom_site_aniso_U_12
Cl1 0.0208(2) 0.0310(3) 0.0268(3) 0.0063(2) -0.00605(19) -0.0047(2)
C21 0.0514(18) 0.0443(17) 0.0427(16) -0.0077(13) 0.0030(13) -0.0289(15)
Cl2 0.0412(10) 0.0390(6) 0.048(4) -0.0024(13) -0.0200(17) -0.0009(7)
Cl3 0.0296(4) 0.0314(7) 0.0864(19) 0.0042(12) 0.0068(12) -0.0085(4)
C21' 0.0514(18) 0.0443(17) 0.0427(16) -0.0077(13) 0.0030(13) -0.0289(15)
Cl2' 0.0412(10) 0.0390(6) 0.048(4) -0.0024(13) -0.0200(17) -0.0009(7)
Cl3' 0.0296(4) 0.0314(7) 0.0864(19) 0.0042(12) 0.0068(12) -0.0085(4)
N1 0.0140(7) 0.0175(8) 0.0208(8) -0.0004(6) -0.0048(6) -0.0046(6)
N2 0.0148(7) 0.0161(8) 0.0218(8) 0.0012(6) -0.0057(6) -0.0047(6)
O1 0.0213(8) 0.0359(10) 0.0379(9) -0.0024(7) -0.0063(7) -0.0172(7)
O2 0.0130(6) 0.0268(8) 0.0312(8) -0.0004(6) -0.0057(6) -0.0060(6)
C1 0.0145(8) 0.0170(9) 0.0157(8) 0.0007(7) -0.0024(6) -0.0063(7)
C2 0.0156(8) 0.0157(9) 0.0186(8) 0.0014(7) -0.0041(7) -0.0054(7)
C3 0.0141(8) 0.0198(9) 0.0246(10) -0.0004(8) -0.0015(7) -0.0063(7)
C4 0.0163(8) 0.0169(9) 0.0189(9) 0.0016(7) -0.0026(7) -0.0070(7)
C5 0.0133(8) 0.0154(8) 0.0170(8) 0.0005(7) -0.0038(6) -0.0049(7)
C6 0.0175(8) 0.0166(9) 0.0184(8) 0.0015(7) -0.0041(7) -0.0078(7)
C7 0.0211(9) 0.0213(10) 0.0214(9) 0.0016(8) -0.0075(7) -0.0095(8)
C8 0.0272(10) 0.0236(10) 0.0222(10) 0.0005(8) -0.0093(8) -0.0136(9)
C9 0.0311(11) 0.0205(10) 0.0190(9) -0.0001(7) -0.0064(8) -0.0131(9)
C10 0.0224(9) 0.0171(9) 0.0173(9) 0.0005(7) -0.0037(7) -0.0058(8)
C11 0.0170(8) 0.0168(9) 0.0169(8) 0.0019(7) -0.0036(7) -0.0069(7)
C12 0.0212(9) 0.0187(9) 0.0189(9) 0.0024(7) -0.0044(7) -0.0098(8)
C13 0.0181(8) 0.0195(9) 0.0187(9) 0.0009(7) -0.0046(7) -0.0107(7)
C14 0.0177(9) 0.0267(11) 0.0190(9) -0.0015(8) -0.0025(7) -0.0100(8)
C15 0.0150(8) 0.0203(9) 0.0170(8) 0.0009(7) -0.0030(7) -0.0082(7)
C16 0.0239(10) 0.0191(9) 0.0226(9) 0.0008(7) -0.0073(8) -0.0109(8)
C17 0.0211(9) 0.0165(9) 0.0211(9) -0.0018(7) -0.0029(7) -0.0087(8)
C18 0.0181(8) 0.0139(8) 0.0213(9) 0.0007(7) -0.0040(7) -0.0070(7)
C19 0.0204(9) 0.0160(9) 0.0230(9) -0.0016(7) -0.0050(7) -0.0061(7)
C20 0.0129(9) 0.0400(14) 0.0417(14) -0.0040(11) -0.0067(9) -0.0058(9)

loop_
_atom_type_symbol
_atom_type_description
_atom_type_scat_dispersion_real
_atom_type_scat_dispersion_imag
_atom_type_scat_source
C C 0.0033 0.0016 'International Tables Vol C Tables 4.2.6.8 and 6.1.1.4'
H H 0.0000 0.0000 'International Tables Vol C Tables 4.2.6.8 and 6.1.1.4'
N N 0.0061 0.0033 'International Tables Vol C Tables 4.2.6.8 and 6.1.1.4'
O O 0.0106 0.0060 'International Tables Vol C Tables 4.2.6.8 and 6.1.1.4'
Cl Cl 0.1484 0.1585 'International Tables Vol C Tables 4.2.6.8 and 6.1.1.4'

loop_
_geom_angle_atom_site_label_1
_geom_angle_atom_site_label_2
_geom_angle_atom_site_label_3
_geom_angle
_geom_angle_site_symmetry_1
_geom_angle_site_symmetry_3
_geom_angle_publ_flag
Cl3 C21 Cl2 117.0(7) . . ?
C1 N1 C11 110.71(16) . . ?
C3 N2 C19 114.12(16) . . ?
C3 N2 C2 105.53(16) . . ?
C19 N2 C2 112.98(16) . . ?
C14 O2 C20 116.74(19) . . ?
C15 C1 N1 131.40(18) . . ?
C15 C1 C5 121.67(18) . . ?
N1 C1 C5 106.86(17) . . ?
N2 C2 C12 109.63(17) . . ?
N2 C2 C5 105.63(15) . . ?
C12 C2 C5 112.84(16) . . ?
N2 C3 C4 102.81(16) . . ?
C3 C4 C5 103.79(16) . . ?
C6 C5 C1 101.75(15) . . ?
C6 C5 C2 116.87(16) . . ?
C1 C5 C2 113.88(16) . . ?
C6 C5 C4 109.84(16) . . ?
C1 C5 C4 109.85(15) . . ?
C2 C5 C4 104.67(15) . . ?
C7 C6 C11 120.35(19) . . ?
C7 C6 C5 131.64(19) . . ?
C11 C6 C5 107.83(17) . . ?
C6 C7 C8 118.6(2) . . ?
C9 C8 C7 120.2(2) . . ?
C8 C9 C10 122.0(2) . . ?
C11 C10 C9 116.81(19) . . ?
C10 C11 C6 121.93(19) . . ?
C10 C11 N1 128.86(18) . . ?
C6 C11 N1 109.20(18) . . ?
C2 C12 C13 108.06(16) . . ?
C15 C13 C18 115.54(16) . . ?
C15 C13 C12 106.91(16) . . ?
C18 C13 C12 108.25(16) . . ?
O1 C14 O2 122.97(19) . . ?
O1 C14 C15 125.7(2) . . ?
O2 C14 C15 111.35(19) . . ?
C1 C15 C14 123.15(19) . . ?
C1 C15 C13 116.75(17) . . ?
C14 C15 C13 118.80(18) . . ?
C18 C17 C16 125.41(19) . . ?
C17 C18 C19 118.58(19) . . ?
C17 C18 C13 125.40(18) . . ?
C19 C18 C13 115.96(17) . . ?
C18 C19 N2 113.57(17) . . ?

loop_
_geom_bond_atom_site_label_1
_geom_bond_atom_site_label_2
_geom_bond_distance
_geom_bond_site_symmetry_2
_geom_bond_publ_flag
C21 Cl3 1.650(4) . ?
C21 Cl2 1.733(9) . ?
N1 C1 1.370(3) . ?
N1 C11 1.402(3) . ?
N2 C3 1.499(3) . ?
N2 C19 1.509(3) . ?
N2 C2 1.519(3) . ?
O1 C14 1.216(3) . ?
O2 C14 1.352(3) . ?
O2 C20 1.439(3) . ?
C1 C15 1.357(3) . ?
C1 C5 1.522(3) . ?
C2 C12 1.521(3) . ?
C2 C5 1.550(3) . ?
C3 C4 1.515(3) . ?
C4 C5 1.564(3) . ?
C5 C6 1.508(3) . ?
C6 C7 1.384(3) . ?
C6 C11 1.395(3) . ?
C7 C8 1.392(3) . ?
C8 C9 1.386(3) . ?
C9 C10 1.396(3) . ?
C10 C11 1.385(3) . ?
C12 C13 1.539(3) . ?
C13 C15 1.524(3) . ?
C13 C18 1.528(3) . ?
C14 C15 1.462(3) . ?
C16 C17 1.493(3) . ?
C17 C18 1.330(3) . ?
C18 C19 1.505(3) . ?

loop_
_geom_hbond_atom_site_label_D
_geom_hbond_atom_site_label_H
_geom_hbond_atom_site_label_A
_geom_hbond_distance_DH
_geom_hbond_distance_HA
_geom_hbond_distance_DA
_geom_hbond_angle_DHA
_geom_hbond_site_symmetry_A
N1 H1A O2 0.76(3) 2.17(3) 2.665(2) 123(3) .
N1 H1A Cl1 0.76(3) 2.95(3) 3.5460(19) 137(3) 2_666
N2 H2A Cl1 0.84(3) 2.16(3) 2.9985(18) 174(3) 2_756
